data_7000708
loop_
_publ_author_name
'Alhomaidan, Osamah'
'Beddie, Chad'
'Bai, Guangcai'
'Stephan, Douglas W.'

_publ_section_title
;
 Titanium complexes of amidophosphinimide ligands
;
_journal_issue 11
_journal_name_full 'Dalton Transactions'
_journal_page_first 1991
_journal_page_last 1998
_journal_paper_doi 10.1039/b816184d
_journal_year 2009
_chemical_formula_sum 'C22 H54 N4 P2 Ti'
_chemical_formula_weight 484.53
_space_group_IT_number 14
_symmetry_cell_setting monoclinic
_symmetry_space_group_name_Hall '-P 2yn'
_symmetry_space_group_name_H-M 'P 1 21/n 1'
_atom_sites_solution_hydrogens geom
_atom_sites_solution_primary direct
_atom_sites_solution_secondary difmap
_audit_creation_method SHELXL-97
_cell_angle_alpha 90.00
_cell_angle_beta 106.2010(10)
_cell_angle_gamma 90.00
_cell_formula_units_Z 4
_cell_length_a 12.8460(17)
_cell_length_b 16.457(2)
_cell_length_c 15.107(2)
_cell_measurement_temperature 296(2)
_cell_measurement_theta_max 25.0
_cell_measurement_theta_min 2.0
_cell_volume 3066.9(7)
_computing_structure_refinement 'SHELXL-97 (Sheldrick, 1997)'
_computing_structure_solution 'SHELXS-97 (Sheldrick, 1990)'
_diffrn_ambient_temperature 296(2)
_diffrn_measured_fraction_theta_full 1.000
_diffrn_measured_fraction_theta_max 1.000
_diffrn_measurement_device_type 'Bruker SMART system'
_diffrn_measurement_method CCD
_diffrn_radiation_monochromator graphite
_diffrn_radiation_source 'fine-focus sealed tube'
_diffrn_radiation_type MoK\a
_diffrn_radiation_wavelength 0.71073
_diffrn_reflns_av_R_equivalents 0.0268
_diffrn_reflns_av_sigmaI/netI 0.0200
_diffrn_reflns_limit_h_max 15
_diffrn_reflns_limit_h_min -15
_diffrn_reflns_limit_k_max 19
_diffrn_reflns_limit_k_min -19
_diffrn_reflns_limit_l_max 17
_diffrn_reflns_limit_l_min -17
_diffrn_reflns_number 29063
_diffrn_reflns_theta_full 25.00
_diffrn_reflns_theta_max 25.00
_diffrn_reflns_theta_min 1.84
_exptl_absorpt_coefficient_mu 0.397
_exptl_absorpt_correction_T_max 0.8573
_exptl_absorpt_correction_T_min 0.7417
_exptl_absorpt_correction_type empirical
_exptl_crystal_colour yellow
_exptl_crystal_density_diffrn 1.049
_exptl_crystal_density_method 'not measured'
_exptl_crystal_description blocks
_exptl_crystal_F_000 1064
_exptl_crystal_size_max 0.40
_exptl_crystal_size_mid 0.30
_exptl_crystal_size_min 0.20
_refine_diff_density_max 1.553
_refine_diff_density_min -0.536
_refine_diff_density_rms 0.103
_refine_ls_extinction_method none
_refine_ls_goodness_of_fit_ref 1.083
_refine_ls_hydrogen_treatment constr
_refine_ls_matrix_type full
_refine_ls_number_parameters 247
_refine_ls_number_reflns 5393
_refine_ls_number_restraints 9
_refine_ls_restrained_S_all 1.088
_refine_ls_R_factor_all 0.0979
_refine_ls_R_factor_gt 0.0855
_refine_ls_shift/su_max 0.001
_refine_ls_shift/su_mean 0.000
_refine_ls_structure_factor_coef Fsqd
_refine_ls_weighting_details 'calc w=1/[\s^2^(Fo^2^)+(0.1909P)^2^+0.8288P] where P=(Fo^2^+2Fc^2^)/3'
_refine_ls_weighting_scheme calc
_refine_ls_wR_factor_gt 0.2651
_refine_ls_wR_factor_ref 0.2842
_reflns_number_gt 4378
_reflns_number_total 5393
_reflns_threshold_expression >2sigma(I)
_cod_data_source_file b816184d.txt
_cod_data_source_block '[tBu2(Me2N)PN]2TiMe2'
_cod_original_cell_volume 3066.8(7)
_cod_original_sg_symbol_H-M P2(1)/n
_cod_database_code 7000708

loop_
_symmetry_equiv_pos_as_xyz
'x, y, z'
'-x+1/2, y+1/2, -z+1/2'
'-x, -y, -z'
'x-1/2, -y-1/2, z-1/2'

loop_
_atom_site_label
_atom_site_type_symbol
_atom_site_fract_x
_atom_site_fract_y
_atom_site_fract_z
_atom_site_U_iso_or_equiv
_atom_site_adp_type
_atom_site_occupancy
_atom_site_symmetry_multiplicity
_atom_site_calc_flag
_atom_site_refinement_flags
_atom_site_disorder_assembly
_atom_site_disorder_group
Ti1 Ti 0.47651(6) 0.20941(4) 0.18928(5) 0.0529(3) Uani 1 1 d . . .
P1 P 0.67083(9) 0.07110(7) 0.27588(8) 0.0618(4) Uani 1 1 d . . .
P2 P 0.35457(9) 0.30713(7) 0.32902(8) 0.0611(4) Uani 1 1 d D . .
N1 N 0.5796(3) 0.1352(2) 0.2436(3) 0.0708(10) Uani 1 1 d . . .
N2 N 0.4094(3) 0.2625(3) 0.2640(3) 0.0708(10) Uani 1 1 d . . .
N3 N 0.6486(5) 0.0136(4) 0.3610(4) 0.115(2) Uani 1 1 d . . .
N4 N 0.4434(4) 0.3163(5) 0.4388(3) 0.121(2) Uani 1 1 d D . .
C1 C 0.5467(6) 0.2946(4) 0.1191(4) 0.0927(17) Uani 1 1 d . . .
H1A H 0.6031 0.3237 0.1627 0.139 Uiso 1 1 calc R . .
H1B H 0.4922 0.3322 0.0866 0.139 Uiso 1 1 calc R . .
H1C H 0.5768 0.2668 0.0760 0.139 Uiso 1 1 calc R . .
C2 C 0.3565(4) 0.1525(3) 0.0834(4) 0.0814(14) Uani 1 1 d . . .
H2A H 0.3204 0.1117 0.1095 0.122 Uiso 1 1 calc R . .
H2B H 0.3896 0.1275 0.0406 0.122 Uiso 1 1 calc R . .
H2C H 0.3047 0.1922 0.0518 0.122 Uiso 1 1 calc R . .
C3 C 0.8020(4) 0.1231(4) 0.3192(5) 0.0952(19) Uani 1 1 d . . .
C4 C 0.7860(9) 0.1810(8) 0.3973(9) 0.211(7) Uani 1 1 d . . .
H4A H 0.8521 0.2101 0.4242 0.317 Uiso 1 1 calc R . .
H4B H 0.7673 0.1493 0.4439 0.317 Uiso 1 1 calc R . .
H4C H 0.7289 0.2190 0.3714 0.317 Uiso 1 1 calc R . .
C5 C 0.9000(6) 0.0704(7) 0.3683(8) 0.168(4) Uani 1 1 d . . .
H5A H 0.9630 0.1042 0.3890 0.251 Uiso 1 1 calc R . .
H5B H 0.9124 0.0303 0.3262 0.251 Uiso 1 1 calc R . .
H5C H 0.8856 0.0439 0.4202 0.251 Uiso 1 1 calc R . .
C6 C 0.8263(8) 0.1765(8) 0.2462(8) 0.185(5) Uani 1 1 d . . .
H6A H 0.8950 0.2027 0.2709 0.277 Uiso 1 1 calc R . .
H6B H 0.7706 0.2169 0.2272 0.277 Uiso 1 1 calc R . .
H6C H 0.8286 0.1439 0.1941 0.277 Uiso 1 1 calc R . .
C7 C 0.6691(4) 0.0016(3) 0.1790(4) 0.0747(13) Uani 1 1 d . . .
C8 C 0.5625(7) -0.0456(5) 0.1570(6) 0.126(3) Uani 1 1 d . . .
H8A H 0.5592 -0.0824 0.1070 0.189 Uiso 1 1 calc R . .
H8B H 0.5028 -0.0082 0.1397 0.189 Uiso 1 1 calc R . .
H8C H 0.5586 -0.0757 0.2104 0.189 Uiso 1 1 calc R . .
C9 C 0.6539(7) 0.0507(5) 0.0896(5) 0.118(2) Uani 1 1 d . . .
H9A H 0.6533 0.0143 0.0397 0.177 Uiso 1 1 calc R . .
H9B H 0.7124 0.0886 0.0972 0.177 Uiso 1 1 calc R . .
H9C H 0.5864 0.0796 0.0761 0.177 Uiso 1 1 calc R . .
C10 C 0.7638(7) -0.0580(6) 0.1930(6) 0.144(4) Uani 1 1 d . . .
H10A H 0.7543 -0.0907 0.1386 0.216 Uiso 1 1 calc R . .
H10B H 0.7661 -0.0925 0.2447 0.216 Uiso 1 1 calc R . .
H10C H 0.8306 -0.0283 0.2044 0.216 Uiso 1 1 calc R . .
C11 C 0.5563(10) 0.0250(8) 0.3926(8) 0.188(5) Uani 1 1 d . . .
H11A H 0.5576 -0.0131 0.4411 0.283 Uiso 1 1 calc R . .
H11B H 0.4921 0.0164 0.3426 0.283 Uiso 1 1 calc R . .
H11C H 0.5562 0.0793 0.4156 0.283 Uiso 1 1 calc R . .
C12 C 0.7116(10) -0.0583(7) 0.4018(7) 0.188(5) Uani 1 1 d . . .
H12A H 0.6824 -0.0806 0.4485 0.282 Uiso 1 1 calc R . .
H12B H 0.7858 -0.0430 0.4288 0.282 Uiso 1 1 calc R . .
H12C H 0.7078 -0.0983 0.3547 0.282 Uiso 1 1 calc R . .
C13 C 0.2355(5) 0.2509(4) 0.3359(4) 0.0879(16) Uani 1 1 d . . .
C14 C 0.1630(10) 0.2382(13) 0.2441(8) 0.248(9) Uani 1 1 d . . .
H14A H 0.1001 0.2088 0.2486 0.372 Uiso 1 1 calc R . .
H14B H 0.1998 0.2075 0.2079 0.372 Uiso 1 1 calc R . .
H14C H 0.1412 0.2898 0.2153 0.372 Uiso 1 1 calc R . .
C15 C 0.1723(8) 0.2800(6) 0.4018(8) 0.164(5) Uani 1 1 d . . .
H15A H 0.1117 0.2446 0.3974 0.246 Uiso 1 1 calc R . .
H15B H 0.1468 0.3343 0.3858 0.246 Uiso 1 1 calc R . .
H15C H 0.2189 0.2793 0.4638 0.246 Uiso 1 1 calc R . .
C16 C 0.2593(13) 0.1656(7) 0.3486(13) 0.225(7) Uani 1 1 d . . .
H16A H 0.1955 0.1369 0.3522 0.338 Uiso 1 1 calc R . .
H16B H 0.3160 0.1575 0.4047 0.338 Uiso 1 1 calc R . .
H16C H 0.2823 0.1453 0.2975 0.338 Uiso 1 1 calc R . .
C17 C 0.3169(6) 0.4067(3) 0.2845(5) 0.105(2) Uani 1 1 d D . .
C18 C 0.2548(9) 0.4618(5) 0.3308(8) 0.180(5) Uani 1 1 d D . .
H18A H 0.2416 0.5127 0.2986 0.271 Uiso 1 1 calc R . .
H18B H 0.2962 0.4709 0.3934 0.271 Uiso 1 1 calc R . .
H18C H 0.1869 0.4369 0.3298 0.271 Uiso 1 1 calc R . .
C21 C 0.4174(9) 0.3604(6) 0.5148(6) 0.156(3) Uiso 1 1 d D . .
H21A H 0.4779 0.3574 0.5690 0.233 Uiso 1 1 calc R . .
H21B H 0.3549 0.3363 0.5273 0.233 Uiso 1 1 calc R . .
H21C H 0.4025 0.4163 0.4977 0.233 Uiso 1 1 calc R . .
C22 C 0.5239(12) 0.2538(9) 0.4667(11) 0.243(7) Uiso 1 1 d D . .
H22A H 0.5632 0.2616 0.5302 0.364 Uiso 1 1 calc R . .
H22B H 0.5731 0.2565 0.4293 0.364 Uiso 1 1 calc R . .
H22D H 0.4891 0.2016 0.4592 0.364 Uiso 1 1 calc R . .
C19 C 0.2623(13) 0.4025(8) 0.1812(6) 0.332(15) Uani 1 1 d D . .
H19A H 0.2421 0.4562 0.1579 0.499 Uiso 1 1 calc R . .
H19B H 0.1986 0.3691 0.1699 0.499 Uiso 1 1 calc R . .
H19C H 0.3116 0.3795 0.1506 0.499 Uiso 1 1 calc R . .
C20 C 0.4277(9) 0.4506(11) 0.2907(12) 0.303(10) Uiso 1 1 d D . .
H20A H 0.4138 0.5053 0.2685 0.454 Uiso 1 1 calc R . .
H20B H 0.4653 0.4219 0.2536 0.454 Uiso 1 1 calc R . .
H20C H 0.4713 0.4514 0.3536 0.454 Uiso 1 1 calc R . .

loop_
_atom_site_aniso_label
_atom_site_aniso_U_11
_atom_site_aniso_U_22
_atom_site_aniso_U_33
_atom_site_aniso_U_23
_atom_site_aniso_U_13
_atom_site_aniso_U_12
Ti1 0.0552(5) 0.0561(5) 0.0474(5) -0.0055(3) 0.0147(3) 0.0057(3)
P1 0.0591(7) 0.0715(7) 0.0554(6) -0.0035(5) 0.0172(5) 0.0154(5)
P2 0.0575(7) 0.0637(7) 0.0644(7) -0.0128(5) 0.0207(5) 0.0070(5)
N1 0.067(2) 0.075(2) 0.067(2) -0.0071(18) 0.0144(18) 0.0173(18)
N2 0.075(2) 0.076(2) 0.065(2) -0.0080(19) 0.0270(19) 0.017(2)
N3 0.127(4) 0.131(5) 0.102(4) 0.041(3) 0.056(3) 0.047(4)
N4 0.097(4) 0.178(6) 0.082(3) -0.040(4) 0.018(3) 0.030(4)
C1 0.104(4) 0.090(4) 0.088(4) 0.011(3) 0.035(3) -0.017(3)
C2 0.073(3) 0.084(3) 0.076(3) -0.013(3) 0.002(2) -0.004(2)
C3 0.061(3) 0.106(4) 0.108(4) -0.033(4) 0.005(3) 0.005(3)
C4 0.146(8) 0.214(11) 0.225(13) -0.142(10) -0.029(8) 0.031(8)
C5 0.067(4) 0.189(9) 0.214(10) -0.054(8) -0.014(5) 0.040(5)
C6 0.117(7) 0.236(12) 0.186(10) 0.022(9) 0.019(7) -0.089(8)
C7 0.072(3) 0.076(3) 0.080(3) -0.011(2) 0.028(2) 0.014(2)
C8 0.113(5) 0.125(6) 0.141(6) -0.039(5) 0.037(5) -0.026(4)
C9 0.153(7) 0.125(6) 0.085(4) -0.014(4) 0.048(4) 0.002(5)
C10 0.121(6) 0.150(7) 0.144(7) -0.064(6) 0.007(5) 0.062(5)
C11 0.220(11) 0.216(11) 0.186(10) 0.064(9) 0.150(9) 0.039(9)
C12 0.232(12) 0.186(10) 0.154(8) 0.091(8) 0.069(8) 0.101(9)
C13 0.087(4) 0.092(4) 0.097(4) -0.024(3) 0.045(3) -0.019(3)
C14 0.150(10) 0.43(2) 0.156(10) -0.106(14) 0.031(8) -0.136(13)
C15 0.146(8) 0.186(9) 0.208(10) -0.066(8) 0.130(8) -0.058(7)
C16 0.246(15) 0.121(8) 0.36(2) 0.008(11) 0.169(16) -0.052(9)
C17 0.120(5) 0.070(3) 0.147(6) 0.010(4) 0.074(5) 0.033(3)
C18 0.231(11) 0.107(6) 0.249(12) 0.002(7) 0.140(10) 0.078(7)
C19 0.61(4) 0.252(17) 0.181(12) 0.117(12) 0.181(18) 0.28(2)

loop_
_atom_type_symbol
_atom_type_description
_atom_type_scat_dispersion_real
_atom_type_scat_dispersion_imag
_atom_type_scat_source
C C 0.0033 0.0016 'International Tables Vol C Tables 4.2.6.8 and 6.1.1.4'
H H 0.0000 0.0000 'International Tables Vol C Tables 4.2.6.8 and 6.1.1.4'
N N 0.0061 0.0033 'International Tables Vol C Tables 4.2.6.8 and 6.1.1.4'
P P 0.1023 0.0942 'International Tables Vol C Tables 4.2.6.8 and 6.1.1.4'
Ti Ti 0.2776 0.4457 'International Tables Vol C Tables 4.2.6.8 and 6.1.1.4'

loop_
_geom_angle_atom_site_label_1
_geom_angle_atom_site_label_2
_geom_angle_atom_site_label_3
_geom_angle
_geom_angle_site_symmetry_1
_geom_angle_site_symmetry_3
_geom_angle_publ_flag
N1 Ti1 N2 116.90(18) . . ?
N1 Ti1 C1 108.3(2) . . ?
N2 Ti1 C1 109.6(2) . . ?
N1 Ti1 C2 109.3(2) . . ?
N2 Ti1 C2 108.1(2) . . ?
C1 Ti1 C2 103.9(2) . . ?
N1 P1 N3 110.3(2) . . ?
N1 P1 C3 109.4(3) . . ?
N3 P1 C3 108.9(3) . . ?
N1 P1 C7 109.3(2) . . ?
N3 P1 C7 106.8(3) . . ?
C3 P1 C7 112.1(3) . . ?
N2 P2 N4 110.7(2) . . ?
N2 P2 C17 108.7(3) . . ?
N4 P2 C17 108.5(4) . . ?
N2 P2 C13 109.6(2) . . ?
N4 P2 C13 109.2(3) . . ?
C17 P2 C13 110.2(3) . . ?
P1 N1 Ti1 171.5(3) . . ?
P2 N2 Ti1 178.8(3) . . ?
C11 N3 C12 112.5(7) . . ?
C11 N3 P1 121.5(6) . . ?
C12 N3 P1 125.6(6) . . ?
C22 N4 C21 115.2(9) . . ?
C22 N4 P2 116.4(8) . . ?
C21 N4 P2 123.7(5) . . ?
Ti1 C1 H1A 109.5 . . ?
Ti1 C1 H1B 109.5 . . ?
H1A C1 H1B 109.5 . . ?
Ti1 C1 H1C 109.5 . . ?
H1A C1 H1C 109.5 . . ?
H1B C1 H1C 109.5 . . ?
Ti1 C2 H2A 109.5 . . ?
Ti1 C2 H2B 109.5 . . ?
H2A C2 H2B 109.5 . . ?
Ti1 C2 H2C 109.5 . . ?
H2A C2 H2C 109.5 . . ?
H2B C2 H2C 109.5 . . ?
C6 C3 C5 111.9(8) . . ?
C6 C3 C4 107.0(9) . . ?
C5 C3 C4 103.9(7) . . ?
C6 C3 P1 111.5(5) . . ?
C5 C3 P1 117.0(6) . . ?
C4 C3 P1 104.5(6) . . ?
C3 C4 H4A 109.5 . . ?
C3 C4 H4B 109.5 . . ?
H4A C4 H4B 109.5 . . ?
C3 C4 H4C 109.5 . . ?
H4A C4 H4C 109.5 . . ?
H4B C4 H4C 109.5 . . ?
C3 C5 H5A 109.5 . . ?
C3 C5 H5B 109.5 . . ?
H5A C5 H5B 109.5 . . ?
C3 C5 H5C 109.5 . . ?
H5A C5 H5C 109.5 . . ?
H5B C5 H5C 109.5 . . ?
C3 C6 H6A 109.5 . . ?
C3 C6 H6B 109.5 . . ?
H6A C6 H6B 109.5 . . ?
C3 C6 H6C 109.5 . . ?
H6A C6 H6C 109.5 . . ?
H6B C6 H6C 109.5 . . ?
C8 C7 C10 109.5(6) . . ?
C8 C7 C9 100.9(6) . . ?
C10 C7 C9 111.0(6) . . ?
C8 C7 P1 107.3(4) . . ?
C10 C7 P1 116.9(4) . . ?
C9 C7 P1 109.9(4) . . ?
C7 C8 H8A 109.5 . . ?
C7 C8 H8B 109.5 . . ?
H8A C8 H8B 109.5 . . ?
C7 C8 H8C 109.5 . . ?
H8A C8 H8C 109.5 . . ?
H8B C8 H8C 109.5 . . ?
C7 C9 H9A 109.5 . . ?
C7 C9 H9B 109.5 . . ?
H9A C9 H9B 109.5 . . ?
C7 C9 H9C 109.5 . . ?
H9A C9 H9C 109.5 . . ?
H9B C9 H9C 109.5 . . ?
C7 C10 H10A 109.5 . . ?
C7 C10 H10B 109.5 . . ?
H10A C10 H10B 109.5 . . ?
C7 C10 H10C 109.5 . . ?
H10A C10 H10C 109.5 . . ?
H10B C10 H10C 109.5 . . ?
N3 C11 H11A 109.5 . . ?
N3 C11 H11B 109.5 . . ?
H11A C11 H11B 109.5 . . ?
N3 C11 H11C 109.5 . . ?
H11A C11 H11C 109.5 . . ?
H11B C11 H11C 109.5 . . ?
N3 C12 H12A 109.5 . . ?
N3 C12 H12B 109.5 . . ?
H12A C12 H12B 109.5 . . ?
N3 C12 H12C 109.5 . . ?
H12A C12 H12C 109.5 . . ?
H12B C12 H12C 109.5 . . ?
C16 C13 C14 92.4(11) . . ?
C16 C13 C15 110.5(8) . . ?
C14 C13 C15 110.6(8) . . ?
C16 C13 P2 110.7(7) . . ?
C14 C13 P2 110.2(6) . . ?
C15 C13 P2 119.2(5) . . ?
C13 C14 H14A 109.5 . . ?
C13 C14 H14B 109.5 . . ?
H14A C14 H14B 109.5 . . ?
C13 C14 H14C 109.5 . . ?
H14A C14 H14C 109.5 . . ?
H14B C14 H14C 109.5 . . ?
C13 C15 H15A 109.5 . . ?
C13 C15 H15B 109.5 . . ?
H15A C15 H15B 109.5 . . ?
C13 C15 H15C 109.5 . . ?
H15A C15 H15C 109.5 . . ?
H15B C15 H15C 109.5 . . ?
C13 C16 H16A 109.5 . . ?
C13 C16 H16B 109.5 . . ?
H16A C16 H16B 109.5 . . ?
C13 C16 H16C 109.5 . . ?
H16A C16 H16C 109.5 . . ?
H16B C16 H16C 109.5 . . ?
C18 C17 C19 110.6(6) . . ?
C18 C17 C20 106.5(6) . . ?
C19 C17 C20 103.4(7) . . ?
C18 C17 P2 120.1(5) . . ?
C19 C17 P2 110.1(6) . . ?
C20 C17 P2 104.7(8) . . ?
C17 C18 H18A 109.5 . . ?
C17 C18 H18B 109.5 . . ?
H18A C18 H18B 109.5 . . ?
C17 C18 H18C 109.5 . . ?
H18A C18 H18C 109.5 . . ?
H18B C18 H18C 109.5 . . ?
N4 C21 H21A 109.5 . . ?
N4 C21 H21B 109.5 . . ?
H21A C21 H21B 109.5 . . ?
N4 C21 H21C 109.5 . . ?
H21A C21 H21C 109.5 . . ?
H21B C21 H21C 109.5 . . ?
N4 C22 H22A 109.5 . . ?
N4 C22 H22B 109.5 . . ?
H22A C22 H22B 109.5 . . ?
N4 C22 H22D 109.5 . . ?
H22A C22 H22D 109.5 . . ?
H22B C22 H22D 109.5 . . ?
C17 C19 H19A 109.5 . . ?
C17 C19 H19B 109.5 . . ?
H19A C19 H19B 109.5 . . ?
C17 C19 H19C 109.5 . . ?
H19A C19 H19C 109.5 . . ?
H19B C19 H19C 109.5 . . ?
C17 C20 H20A 109.5 . . ?
C17 C20 H20B 109.5 . . ?
H20A C20 H20B 109.5 . . ?
C17 C20 H20C 109.5 . . ?
H20A C20 H20C 109.5 . . ?
H20B C20 H20C 109.5 . . ?

loop_
_geom_bond_atom_site_label_1
_geom_bond_atom_site_label_2
_geom_bond_distance
_geom_bond_site_symmetry_2
_geom_bond_publ_flag
Ti1 N1 1.820(4) . ?
Ti1 N2 1.822(4) . ?
Ti1 C1 2.107(5) . ?
Ti1 C2 2.107(5) . ?
P1 N1 1.551(4) . ?
P1 N3 1.684(5) . ?
P1 C3 1.841(6) . ?
P1 C7 1.852(5) . ?
P2 N2 1.546(4) . ?
P2 N4 1.738(5) . ?
P2 C17 1.786(6) . ?
P2 C13 1.815(6) . ?
N3 C11 1.409(10) . ?
N3 C12 1.468(10) . ?
N4 C22 1.435(9) . ?
N4 C21 1.474(8) . ?
C1 H1A 0.9600 . ?
C1 H1B 0.9600 . ?
C1 H1C 0.9600 . ?
C2 H2A 0.9600 . ?
C2 H2B 0.9600 . ?
C2 H2C 0.9600 . ?
C3 C6 1.508(12) . ?
C3 C5 1.538(10) . ?
C3 C4 1.574(11) . ?
C4 H4A 0.9600 . ?
C4 H4B 0.9600 . ?
C4 H4C 0.9600 . ?
C5 H5A 0.9600 . ?
C5 H5B 0.9600 . ?
C5 H5C 0.9600 . ?
C6 H6A 0.9600 . ?
C6 H6B 0.9600 . ?
C6 H6C 0.9600 . ?
C7 C8 1.528(9) . ?
C7 C10 1.532(8) . ?
C7 C9 1.538(9) . ?
C8 H8A 0.9600 . ?
C8 H8B 0.9600 . ?
C8 H8C 0.9600 . ?
C9 H9A 0.9600 . ?
C9 H9B 0.9600 . ?
C9 H9C 0.9600 . ?
C10 H10A 0.9600 . ?
C10 H10B 0.9600 . ?
C10 H10C 0.9600 . ?
C11 H11A 0.9600 . ?
C11 H11B 0.9600 . ?
C11 H11C 0.9600 . ?
C12 H12A 0.9600 . ?
C12 H12B 0.9600 . ?
C12 H12C 0.9600 . ?
C13 C16 1.440(13) . ?
C13 C14 1.453(12) . ?
C13 C15 1.526(9) . ?
C14 H14A 0.9600 . ?
C14 H14B 0.9600 . ?
C14 H14C 0.9600 . ?
C15 H15A 0.9600 . ?
C15 H15B 0.9600 . ?
C15 H15C 0.9600 . ?
C16 H16A 0.9600 . ?
C16 H16B 0.9600 . ?
C16 H16C 0.9600 . ?
C17 C18 1.503(6) . ?
C17 C19 1.524(8) . ?
C17 C20 1.576(8) . ?
C18 H18A 0.9600 . ?
C18 H18B 0.9600 . ?
C18 H18C 0.9600 . ?
C21 H21A 0.9600 . ?
C21 H21B 0.9600 . ?
C21 H21C 0.9600 . ?
C22 H22A 0.9600 . ?
C22 H22B 0.9600 . ?
C22 H22D 0.9600 . ?
C19 H19A 0.9600 . ?
C19 H19B 0.9600 . ?
C19 H19C 0.9600 . ?
C20 H20A 0.9600 . ?
C20 H20B 0.9600 . ?
C20 H20C 0.9600 . ?

loop_
_geom_torsion_atom_site_label_1
_geom_torsion_atom_site_label_2
_geom_torsion_atom_site_label_3
_geom_torsion_atom_site_label_4
_geom_torsion
_geom_torsion_site_symmetry_1
_geom_torsion_site_symmetry_2
_geom_torsion_site_symmetry_3
_geom_torsion_site_symmetry_4
_geom_torsion_publ_flag
N3 P1 N1 Ti1 -150.9(19) . . . . ?
C3 P1 N1 Ti1 89(2) . . . . ?
C7 P1 N1 Ti1 -34(2) . . . . ?
N2 Ti1 N1 P1 -173.2(19) . . . . ?
C1 Ti1 N1 P1 -49(2) . . . . ?
C2 Ti1 N1 P1 64(2) . . . . ?
N4 P2 N2 Ti1 6(16) . . . . ?
C17 P2 N2 Ti1 125(16) . . . . ?
C13 P2 N2 Ti1 -114(16) . . . . ?
N1 Ti1 N2 P2 24(16) . . . . ?
C1 Ti1 N2 P2 -100(16) . . . . ?
C2 Ti1 N2 P2 148(16) . . . . ?
N1 P1 N3 C11 1.5(10) . . . . ?
C3 P1 N3 C11 121.6(9) . . . . ?
C7 P1 N3 C11 -117.2(9) . . . . ?
N1 P1 N3 C12 173.4(8) . . . . ?
C3 P1 N3 C12 -66.5(9) . . . . ?
C7 P1 N3 C12 54.7(9) . . . . ?
N2 P2 N4 C22 -29.4(10) . . . . ?
C17 P2 N4 C22 -148.5(9) . . . . ?
C13 P2 N4 C22 91.4(9) . . . . ?
N2 P2 N4 C21 176.1(7) . . . . ?
C17 P2 N4 C21 56.9(8) . . . . ?
C13 P2 N4 C21 -63.1(8) . . . . ?
N1 P1 C3 C6 -58.7(7) . . . . ?
N3 P1 C3 C6 -179.4(7) . . . . ?
C7 P1 C3 C6 62.6(7) . . . . ?
N1 P1 C3 C5 170.6(6) . . . . ?
N3 P1 C3 C5 50.0(7) . . . . ?
C7 P1 C3 C5 -68.0(7) . . . . ?
N1 P1 C3 C4 56.5(7) . . . . ?
N3 P1 C3 C4 -64.2(7) . . . . ?
C7 P1 C3 C4 177.8(7) . . . . ?
N1 P1 C7 C8 -65.5(5) . . . . ?
N3 P1 C7 C8 53.9(5) . . . . ?
C3 P1 C7 C8 173.1(5) . . . . ?
N1 P1 C7 C10 171.1(6) . . . . ?
N3 P1 C7 C10 -69.5(6) . . . . ?
C3 P1 C7 C10 49.7(7) . . . . ?
N1 P1 C7 C9 43.4(5) . . . . ?
N3 P1 C7 C9 162.8(5) . . . . ?
C3 P1 C7 C9 -78.0(5) . . . . ?
N2 P2 C13 C16 45.7(9) . . . . ?
N4 P2 C13 C16 -75.7(9) . . . . ?
C17 P2 C13 C16 165.2(9) . . . . ?
N2 P2 C13 C14 -55.1(10) . . . . ?
N4 P2 C13 C14 -176.5(10) . . . . ?
C17 P2 C13 C14 64.4(10) . . . . ?
N2 P2 C13 C15 175.5(7) . . . . ?
N4 P2 C13 C15 54.1(8) . . . . ?
C17 P2 C13 C15 -65.0(8) . . . . ?
N2 P2 C17 C18 175.8(6) . . . . ?
N4 P2 C17 C18 -63.8(7) . . . . ?
C13 P2 C17 C18 55.7(7) . . . . ?
N2 P2 C17 C19 45.7(7) . . . . ?
N4 P2 C17 C19 166.1(7) . . . . ?
C13 P2 C17 C19 -74.4(7) . . . . ?
N2 P2 C17 C20 -64.8(7) . . . . ?
N4 P2 C17 C20 55.6(7) . . . . ?
C13 P2 C17 C20 175.1(7) . . . . ?

loop_
_cod_related_entry_id
_cod_related_entry_database
_cod_related_entry_code
1 ChemSpider 30652583
